data_1501645
loop_
_publ_author_name
'Lakadamyali, Fezile'
'Kato, Masaru'
'Reisner, Erwin'

_publ_section_title
;
 Colloidal metal oxide particles loaded with synthetic catalysts for solar
 H2 production
;
_journal_name_full 'Faraday Discussions'
_journal_page_first 191
_journal_paper_doi 10.1039/c1fd00077b
_journal_volume 155
_journal_year 2012
_chemical_formula_moiety 'C17 H28 Cl Co N5 O7 P'
_chemical_formula_sum 'C17 H28 Cl Co N5 O7 P'
_chemical_formula_weight 539.79
_chemical_name_common '[CoCl(dmgH)2(C5H4N-PO3Et2)]'
_chemical_name_systematic
; 
 ? 
;
_space_group_IT_number 14
_symmetry_cell_setting monoclinic
_symmetry_space_group_name_Hall '-P 2yn'
_symmetry_space_group_name_H-M 'P 1 21/n 1'
_atom_sites_solution_hydrogens geom
_atom_sites_solution_primary direct
_atom_sites_solution_secondary difmap
_audit_creation_method SHELXL-97
_cell_angle_alpha 90.00
_cell_angle_beta 94.937(7)
_cell_angle_gamma 90.00
_cell_formula_units_Z 4
_cell_length_a 8.2787(6)
_cell_length_b 12.8802(10)
_cell_length_c 21.4315(18)
_cell_measurement_temperature 100(2)
_cell_measurement_theta_max 26.37
_cell_measurement_theta_min 3.61
_cell_volume 2276.8(3)
_computing_cell_refinement
;
CrysAlis RED, Oxford Diffraction Ltd.,
Version 1.171.34.9 (release 08-12-2009 CrysAlis171 .NET)
(compiled Dec  8 2009,17:31:18)
;
_computing_data_collection
;
CrysAlis CCD, Oxford Diffraction Ltd.,
Version 1.171.34.9 (release 08-12-2009 CrysAlis171 .NET)
(compiled Dec  8 2009,17:31:18)
;
_computing_data_reduction
;
CrysAlis RED, Oxford Diffraction Ltd.,
Version 1.171.34.9 (release 08-12-2009 CrysAlis171 .NET)
(compiled Dec  8 2009,17:31:18)
;
_computing_molecular_graphics 'SHELXL-97 (Sheldrick, 1997)'
_computing_publication_material 'SHELXL-97 (Sheldrick, 1997)'
_computing_structure_refinement 'SHELXL-97 (Sheldrick, 1997)'
_computing_structure_solution 'SHELXS-97 (Sheldrick, 1990)'
_diffrn_ambient_temperature 100(2)
_diffrn_detector_area_resol_mean 8.3367
_diffrn_measured_fraction_theta_full 0.990
_diffrn_measured_fraction_theta_max 0.990
_diffrn_measurement_device_type 'Oxford Diffraction XCalibur 2'
_diffrn_measurement_method 'phi and omega'
_diffrn_radiation_monochromator graphite
_diffrn_radiation_source 'fine-focus sealed tube'
_diffrn_radiation_type MoK\a
_diffrn_radiation_wavelength 0.71073
_diffrn_reflns_av_R_equivalents 0.0366
_diffrn_reflns_av_sigmaI/netI 0.0631
_diffrn_reflns_limit_h_max 6
_diffrn_reflns_limit_h_min -10
_diffrn_reflns_limit_k_max 16
_diffrn_reflns_limit_k_min -7
_diffrn_reflns_limit_l_max 21
_diffrn_reflns_limit_l_min -26
_diffrn_reflns_number 7793
_diffrn_reflns_theta_full 26.37
_diffrn_reflns_theta_max 26.37
_diffrn_reflns_theta_min 3.61
_exptl_absorpt_coefficient_mu 0.990
_exptl_absorpt_correction_T_max 0.9709
_exptl_absorpt_correction_T_min 0.8657
_exptl_absorpt_correction_type multi-scan
_exptl_absorpt_process_details 'see below'
_exptl_crystal_colour brown
_exptl_crystal_density_diffrn 1.575
_exptl_crystal_density_method 'not measured'
_exptl_crystal_description block
_exptl_crystal_F_000 1120
_exptl_crystal_size_max 0.15
_exptl_crystal_size_mid 0.10
_exptl_crystal_size_min 0.03
_refine_diff_density_max 0.509
_refine_diff_density_min -0.466
_refine_diff_density_rms 0.074
_refine_ls_extinction_method none
_refine_ls_goodness_of_fit_ref 0.896
_refine_ls_hydrogen_treatment mixed
_refine_ls_matrix_type full
_refine_ls_number_parameters 301
_refine_ls_number_reflns 4616
_refine_ls_number_restraints 8
_refine_ls_restrained_S_all 0.912
_refine_ls_R_factor_all 0.0515
_refine_ls_R_factor_gt 0.0319
_refine_ls_shift/su_max 0.001
_refine_ls_shift/su_mean 0.000
_refine_ls_structure_factor_coef Fsqd
_refine_ls_weighting_details 'calc w=1/[\s^2^(Fo^2^)+(0.0330P)^2^+0.0000P] where P=(Fo^2^+2Fc^2^)/3'
_refine_ls_weighting_scheme calc
_refine_ls_wR_factor_gt 0.0662
_refine_ls_wR_factor_ref 0.0685
_reflns_number_gt 3178
_reflns_number_total 4616
_reflns_threshold_expression >2sigma(I)
_cod_data_source_file c1fd00077b.txt
_cod_data_source_block
;
;
_cod_depositor_comments
;
The following automatic conversions were performed:

'_symmetry_cell_setting' value 'Monoclinic' changed to 'monoclinic'
according to /home/saulius/struct/CIF-dictionaries/cif_core.dic
dictionary named 'cif_core.dic' version 2.4.1 from 2010-06-29.

Automatic conversion script
Id: cif_fix_values 1715 2011-07-08 13:25:40Z adriana 
;
_cod_original_sg_symbol_H-M P2(1)/n
_cod_database_code 1501645

loop_
_symmetry_equiv_pos_as_xyz
'x, y, z'
'-x+1/2, y+1/2, -z+1/2'
'-x, -y, -z'
'x-1/2, -y-1/2, z-1/2'

loop_
_atom_site_label
_atom_site_type_symbol
_atom_site_fract_x
_atom_site_fract_y
_atom_site_fract_z
_atom_site_U_iso_or_equiv
_atom_site_adp_type
_atom_site_occupancy
_atom_site_symmetry_multiplicity
_atom_site_calc_flag
_atom_site_refinement_flags
Co1 Co 0.76766(4) 0.95883(2) 0.157616(14) 0.00884(9) Uani 1 1 d .
Cl1 Cl 0.62779(7) 0.96603(4) 0.06467(3) 0.01426(13) Uani 1 1 d .
P1 P 1.22609(7) 0.93887(5) 0.41985(3) 0.01128(14) Uani 1 1 d .
N1 N 0.8876(2) 0.95242(14) 0.24035(8) 0.0078(4) Uani 1 1 d .
O3 O 0.65661(19) 0.75417(11) 0.17131(8) 0.0136(4) Uani 1 1 d .
O2 O 0.9113(2) 0.76995(12) 0.11975(8) 0.0162(4) Uani 1 1 d D
O1 O 0.8806(2) 1.16538(13) 0.13928(8) 0.0174(4) Uani 1 1 d D
N2 N 0.6130(2) 1.04386(14) 0.19062(9) 0.0103(4) Uani 1 1 d .
N3 N 0.6287(2) 0.85397(14) 0.18140(9) 0.0093(4) Uani 1 1 d .
O4 O 0.6246(2) 1.14678(12) 0.19011(8) 0.0155(4) Uani 1 1 d .
N5 N 0.9080(2) 1.06323(14) 0.13155(9) 0.0118(4) Uani 1 1 d .
N4 N 0.9232(2) 0.87465(14) 0.12226(9) 0.0116(4) Uani 1 1 d .
C2 C 1.0179(3) 1.03595(17) 0.33000(11) 0.0110(5) Uani 1 1 d .
H2A H 1.0396 1.0981 0.3531 0.013 Uiso 1 1 calc R
C11 C 1.0333(3) 1.03370(19) 0.10454(11) 0.0138(5) Uani 1 1 d .
C6 C 0.4943(3) 0.99754(18) 0.21378(11) 0.0106(5) Uani 1 1 d .
C3 C 1.0817(3) 0.94259(17) 0.35229(10) 0.0098(5) Uani 1 1 d .
C10 C 1.0412(3) 0.92045(19) 0.09853(11) 0.0141(5) Uani 1 1 d .
C7 C 0.5032(3) 0.88474(18) 0.20875(11) 0.0114(5) Uani 1 1 d .
C5 C 0.9417(3) 0.86047(17) 0.26356(11) 0.0109(5) Uani 1 1 d .
H5A H 0.9129 0.7987 0.2410 0.013 Uiso 1 1 calc R
C4 C 1.0377(3) 0.85362(17) 0.31913(11) 0.0113(5) Uani 1 1 d .
H4A H 1.0737 0.7877 0.3346 0.014 Uiso 1 1 calc R
C1 C 0.9232(3) 1.03824(17) 0.27432(11) 0.0109(5) Uani 1 1 d .
H1A H 0.8811 1.1030 0.2592 0.013 Uiso 1 1 calc R
C13 C 1.1541(3) 1.1045(2) 0.08010(12) 0.0224(6) Uani 1 1 d .
H13A H 1.1392 1.1057 0.0342 0.034 Uiso 1 1 calc R
H13B H 1.2637 1.0799 0.0935 0.034 Uiso 1 1 calc R
H13C H 1.1394 1.1746 0.0964 0.034 Uiso 1 1 calc R
C9 C 0.3818(3) 0.81240(19) 0.23113(12) 0.0200(6) Uani 1 1 d .
H9A H 0.3807 0.7481 0.2066 0.030 Uiso 1 1 calc R
H9B H 0.2743 0.8447 0.2261 0.030 Uiso 1 1 calc R
H9C H 0.4101 0.7965 0.2754 0.030 Uiso 1 1 calc R
C8 C 0.3619(3) 1.05284(19) 0.24225(12) 0.0201(6) Uani 1 1 d .
H8A H 0.3839 1.1276 0.2428 0.030 Uiso 1 1 calc R
H8B H 0.3553 1.0281 0.2852 0.030 Uiso 1 1 calc R
H8C H 0.2588 1.0394 0.2176 0.030 Uiso 1 1 calc R
C12 C 1.1693(3) 0.8675(2) 0.06625(12) 0.0221(6) Uani 1 1 d .
H12A H 1.1504 0.7924 0.0663 0.033 Uiso 1 1 calc R
H12B H 1.2755 0.8827 0.0881 0.033 Uiso 1 1 calc R
H12C H 1.1668 0.8924 0.0230 0.033 Uiso 1 1 calc R
O5 O 1.2224(2) 1.03150(12) 0.45834(8) 0.0187(4) Uani 1 1 d .
O6 O 1.38111(19) 0.91821(13) 0.38515(8) 0.0177(4) Uani 1 1 d .
O7 O 1.20456(18) 0.83362(12) 0.45405(8) 0.0138(4) Uani 1 1 d .
C16 C 1.0871(3) 0.8209(2) 0.50072(12) 0.0226(6) Uani 1 1 d .
H16A H 1.0529 0.8900 0.5151 0.027 Uiso 1 1 calc R
H16B H 1.1379 0.7828 0.5374 0.027 Uiso 1 1 calc R
C14 C 1.5393(3) 0.9118(2) 0.42014(12) 0.0196(6) Uani 1 1 d .
H14A H 1.5818 0.8401 0.4186 0.023 Uiso 1 1 calc R
H14B H 1.5302 0.9305 0.4645 0.023 Uiso 1 1 calc R
C17 C 0.9433(3) 0.7626(2) 0.47300(14) 0.0262(6) Uani 1 1 d .
H17A H 0.8650 0.7544 0.5045 0.039 Uiso 1 1 calc R
H17B H 0.9774 0.6940 0.4593 0.039 Uiso 1 1 calc R
H17C H 0.8927 0.8010 0.4370 0.039 Uiso 1 1 calc R
C18 C 1.6497(4) 0.9841(2) 0.39201(15) 0.0386(8) Uani 1 1 d U
H18A H 1.7569 0.9808 0.4152 0.058 Uiso 1 1 calc R
H18B H 1.6070 1.0549 0.3939 0.058 Uiso 1 1 calc R
H18C H 1.6588 0.9647 0.3482 0.058 Uiso 1 1 calc R
H1 H 0.788(3) 1.165(2) 0.1569(13) 0.035(9) Uiso 1 1 d D
H2 H 0.817(3) 0.760(3) 0.1342(16) 0.066(13) Uiso 1 1 d D

loop_
_atom_site_aniso_label
_atom_site_aniso_U_11
_atom_site_aniso_U_22
_atom_site_aniso_U_33
_atom_site_aniso_U_23
_atom_site_aniso_U_13
_atom_site_aniso_U_12
Co1 0.00782(17) 0.00941(16) 0.00918(16) 0.00041(13) 0.00009(11) 0.00006(14)
Cl1 0.0134(3) 0.0182(3) 0.0104(3) 0.0013(2) -0.0026(2) -0.0005(3)
P1 0.0081(3) 0.0150(3) 0.0102(3) -0.0009(2) -0.0018(2) -0.0005(3)
N1 0.0040(9) 0.0088(9) 0.0111(10) 0.0006(8) 0.0026(7) 0.0001(8)
O3 0.0143(9) 0.0071(8) 0.0194(9) -0.0014(7) 0.0011(7) -0.0018(7)
O2 0.0163(10) 0.0087(8) 0.0239(10) -0.0034(7) 0.0039(8) 0.0014(8)
O1 0.0178(10) 0.0108(9) 0.0238(10) 0.0018(7) 0.0031(8) -0.0030(8)
N2 0.0123(10) 0.0079(10) 0.0099(9) 0.0002(8) -0.0030(8) 0.0035(9)
N3 0.0092(10) 0.0087(10) 0.0092(10) -0.0005(8) -0.0027(8) 0.0006(8)
O4 0.0190(10) 0.0061(8) 0.0213(10) 0.0005(7) 0.0013(7) 0.0029(7)
N5 0.0149(11) 0.0096(10) 0.0102(10) 0.0011(8) -0.0023(8) -0.0003(8)
N4 0.0118(11) 0.0102(10) 0.0123(11) 0.0000(8) -0.0019(8) 0.0000(9)
C2 0.0086(11) 0.0111(11) 0.0137(12) -0.0031(10) 0.0039(9) -0.0023(10)
C11 0.0108(12) 0.0197(13) 0.0111(12) 0.0009(10) 0.0020(9) -0.0024(11)
C6 0.0073(12) 0.0142(12) 0.0104(12) 0.0015(9) 0.0002(9) 0.0034(10)
C3 0.0034(11) 0.0147(12) 0.0113(11) 0.0002(9) 0.0012(8) 0.0000(10)
C10 0.0105(12) 0.0206(13) 0.0113(12) -0.0017(10) 0.0016(9) 0.0001(11)
C7 0.0087(12) 0.0154(12) 0.0098(12) 0.0011(10) -0.0009(9) -0.0009(10)
C5 0.0088(12) 0.0098(11) 0.0146(12) 0.0007(10) 0.0031(9) -0.0028(10)
C4 0.0092(12) 0.0095(11) 0.0151(13) 0.0021(9) 0.0014(9) 0.0008(10)
C1 0.0083(11) 0.0092(11) 0.0154(12) 0.0002(10) 0.0020(9) 0.0003(10)
C13 0.0197(15) 0.0283(15) 0.0196(14) 0.0048(11) 0.0046(11) -0.0105(12)
C9 0.0154(14) 0.0224(14) 0.0231(14) 0.0029(11) 0.0066(11) -0.0037(11)
C8 0.0159(13) 0.0229(14) 0.0227(14) 0.0026(11) 0.0072(10) 0.0086(12)
C12 0.0143(14) 0.0299(15) 0.0230(15) -0.0025(12) 0.0074(11) 0.0018(12)
O5 0.0209(10) 0.0157(9) 0.0182(9) -0.0034(7) -0.0061(7) 0.0000(8)
O6 0.0059(9) 0.0320(10) 0.0148(9) -0.0030(8) -0.0011(7) -0.0001(8)
O7 0.0115(9) 0.0162(9) 0.0138(9) 0.0021(7) 0.0015(7) 0.0009(7)
C16 0.0239(15) 0.0300(15) 0.0148(14) 0.0045(11) 0.0071(11) -0.0062(12)
C14 0.0068(13) 0.0290(14) 0.0217(14) -0.0037(11) -0.0055(10) -0.0001(11)
C17 0.0231(15) 0.0254(15) 0.0312(17) 0.0040(13) 0.0087(12) -0.0052(13)
C18 0.0257(13) 0.0540(15) 0.0353(14) 0.0078(12) -0.0011(11) -0.0122(12)

loop_
_atom_type_symbol
_atom_type_description
_atom_type_scat_dispersion_real
_atom_type_scat_dispersion_imag
_atom_type_scat_source
C C 0.0033 0.0016 'International Tables Vol C Tables 4.2.6.8 and 6.1.1.4'
H H 0.0000 0.0000 'International Tables Vol C Tables 4.2.6.8 and 6.1.1.4'
N N 0.0061 0.0033 'International Tables Vol C Tables 4.2.6.8 and 6.1.1.4'
O O 0.0106 0.0060 'International Tables Vol C Tables 4.2.6.8 and 6.1.1.4'
P P 0.1023 0.0942 'International Tables Vol C Tables 4.2.6.8 and 6.1.1.4'
Co Co 0.3494 0.9721 'International Tables Vol C Tables 4.2.6.8 and 6.1.1.4'
Cl Cl 0.1484 0.1585 'International Tables Vol C Tables 4.2.6.8 and 6.1.1.4'

loop_
_geom_angle_atom_site_label_1
_geom_angle_atom_site_label_2
_geom_angle_atom_site_label_3
_geom_angle
N2 Co1 N3 82.11(8)
N2 Co1 N4 178.54(8)
N3 Co1 N4 98.68(8)
N2 Co1 N5 98.82(8)
N3 Co1 N5 178.55(8)
N4 Co1 N5 80.37(8)
N2 Co1 N1 89.57(7)
N3 Co1 N1 89.92(8)
N4 Co1 N1 91.66(8)
N5 Co1 N1 91.21(8)
N2 Co1 Cl1 89.64(6)
N3 Co1 Cl1 89.38(6)
N4 Co1 Cl1 89.14(6)
N5 Co1 Cl1 89.51(6)
N1 Co1 Cl1 179.00(6)
O5 P1 O7 116.02(9)
O5 P1 O6 117.98(10)
O7 P1 O6 101.99(9)
O5 P1 C3 113.00(10)
O7 P1 C3 107.88(10)
O6 P1 C3 97.93(10)
C1 N1 C5 118.26(19)
C1 N1 Co1 121.80(15)
C5 N1 Co1 119.90(15)
N4 O2 H2 101(2)
N5 O1 H1 102(2)
C6 N2 O4 121.65(19)
C6 N2 Co1 116.45(15)
O4 N2 Co1 121.90(15)
C7 N3 O3 121.77(19)
C7 N3 Co1 115.90(16)
O3 N3 Co1 122.32(14)
C11 N5 O1 119.6(2)
C11 N5 Co1 117.47(16)
O1 N5 Co1 122.92(15)
C10 N4 O2 119.8(2)
C10 N4 Co1 117.60(15)
O2 N4 Co1 122.54(15)
C1 C2 C3 119.5(2)
C1 C2 H2A 120.2
C3 C2 H2A 120.2
N5 C11 C10 112.2(2)
N5 C11 C13 124.9(2)
C10 C11 C13 122.9(2)
N2 C6 C7 112.9(2)
N2 C6 C8 123.6(2)
C7 C6 C8 123.6(2)
C4 C3 C2 117.9(2)
C4 C3 P1 121.35(17)
C2 C3 P1 120.64(17)
N4 C10 C11 112.4(2)
N4 C10 C12 125.0(2)
C11 C10 C12 122.6(2)
N3 C7 C6 112.6(2)
N3 C7 C9 123.1(2)
C6 C7 C9 124.2(2)
N1 C5 C4 121.7(2)
N1 C5 H5A 119.2
C4 C5 H5A 119.2
C5 C4 C3 119.9(2)
C5 C4 H4A 120.0
C3 C4 H4A 120.0
N1 C1 C2 122.5(2)
N1 C1 H1A 118.8
C2 C1 H1A 118.8
C11 C13 H13A 109.5
C11 C13 H13B 109.5
H13A C13 H13B 109.5
C11 C13 H13C 109.5
H13A C13 H13C 109.5
H13B C13 H13C 109.5
C7 C9 H9A 109.5
C7 C9 H9B 109.5
H9A C9 H9B 109.5
C7 C9 H9C 109.5
H9A C9 H9C 109.5
H9B C9 H9C 109.5
C6 C8 H8A 109.5
C6 C8 H8B 109.5
H8A C8 H8B 109.5
C6 C8 H8C 109.5
H8A C8 H8C 109.5
H8B C8 H8C 109.5
C10 C12 H12A 109.5
C10 C12 H12B 109.5
H12A C12 H12B 109.5
C10 C12 H12C 109.5
H12A C12 H12C 109.5
H12B C12 H12C 109.5
C14 O6 P1 120.33(16)
C16 O7 P1 121.88(16)
O7 C16 C17 109.8(2)
O7 C16 H16A 109.7
C17 C16 H16A 109.7
O7 C16 H16B 109.7
C17 C16 H16B 109.7
H16A C16 H16B 108.2
O6 C14 C18 108.5(2)
O6 C14 H14A 110.0
C18 C14 H14A 110.0
O6 C14 H14B 110.0
C18 C14 H14B 110.0
H14A C14 H14B 108.4
C16 C17 H17A 109.5
C16 C17 H17B 109.5
H17A C17 H17B 109.5
C16 C17 H17C 109.5
H17A C17 H17C 109.5
H17B C17 H17C 109.5
C14 C18 H18A 109.5
C14 C18 H18B 109.5
H18A C18 H18B 109.5
C14 C18 H18C 109.5
H18A C18 H18C 109.5
H18B C18 H18C 109.5

loop_
_geom_bond_atom_site_label_1
_geom_bond_atom_site_label_2
_geom_bond_distance
Co1 N2 1.8697(19)
Co1 N3 1.8729(19)
Co1 N4 1.891(2)
Co1 N5 1.892(2)
Co1 N1 1.9578(18)
Co1 Cl1 2.2181(6)
P1 O5 1.4522(17)
P1 O7 1.5587(16)
P1 O6 1.5605(17)
P1 C3 1.797(2)
N1 C1 1.342(3)
N1 C5 1.346(3)
O3 N3 1.327(2)
O2 N4 1.353(2)
O2 H2 0.874(18)
O1 N5 1.348(2)
O1 H1 0.884(17)
N2 C6 1.285(3)
N2 O4 1.329(2)
N3 C7 1.298(3)
N5 C11 1.288(3)
N4 C10 1.283(3)
C2 C1 1.371(3)
C2 C3 1.382(3)
C2 H2A 0.9500
C11 C10 1.466(3)
C11 C13 1.482(3)
C6 C7 1.459(3)
C6 C8 1.482(3)
C3 C4 1.381(3)
C10 C12 1.481(3)
C7 C9 1.480(3)
C5 C4 1.376(3)
C5 H5A 0.9500
C4 H4A 0.9500
C1 H1A 0.9500
C13 H13A 0.9800
C13 H13B 0.9800
C13 H13C 0.9800
C9 H9A 0.9800
C9 H9B 0.9800
C9 H9C 0.9800
C8 H8A 0.9800
C8 H8B 0.9800
C8 H8C 0.9800
C12 H12A 0.9800
C12 H12B 0.9800
C12 H12C 0.9800
O6 C14 1.455(3)
O7 C16 1.463(3)
C16 C17 1.488(4)
C16 H16A 0.9900
C16 H16B 0.9900
C14 C18 1.469(4)
C14 H14A 0.9900
C14 H14B 0.9900
C17 H17A 0.9800
C17 H17B 0.9800
C17 H17C 0.9800
C18 H18A 0.9800
C18 H18B 0.9800
C18 H18C 0.9800

loop_
_geom_hbond_atom_site_label_D
_geom_hbond_atom_site_label_H
_geom_hbond_atom_site_label_A
_geom_hbond_distance_DH
_geom_hbond_distance_HA
_geom_hbond_distance_DA
_geom_hbond_angle_DHA
O1 H1 O4 0.884(17) 1.598(18) 2.476(2) 172(3)
